data_2232198
loop_
_publ_author_name
'Wang, Xiao-Dan'
'Hou, Guang-Feng'
'Yu, Ying-Hui'
'Gao, Jin-Sheng'

_publ_section_title
;
 <i>catena</i>-Poly[[[diaquamanganese(II)]-bis[\m-1,3-bis(1<i>H</i>-imidazol-1-ylmethyl)benzene-\k^2^<i>N</i>^3^:<i>N</i>^3'^]]
 dinitrate]
;
_journal_coeditor_code CV5155
_journal_issue 11
_journal_name_full 'Acta Crystallographica Section E'
_journal_page_first m1480
_journal_paper_doi 10.1107/S1600536811039882
_journal_volume 67
_journal_year 2011
_chemical_formula_iupac '[Mn (C14 H14 N4)2 (H2 O)2] (N O3)2'
_chemical_formula_moiety 'C28 H32 Mn N8 O2 2+, 2(N O3 -)'
_chemical_formula_sum 'C28 H32 Mn N10 O8'
_chemical_formula_weight 691.58
_chemical_name_systematic
;
<i>catena</i>-Poly[[[diaquamanganese(II)]-bis[\m-1,3-bis(1<i>H</i>-imidazol-1-
ylmethyl)benzene-\k^2^<i>N</i>^3^:<i>N</i>^3'^]] dinitrate]
;
_space_group_IT_number 2
_symmetry_cell_setting triclinic
_symmetry_space_group_name_Hall '-P 1'
_symmetry_space_group_name_H-M 'P -1'
_atom_sites_solution_hydrogens geom
_atom_sites_solution_primary direct
_atom_sites_solution_secondary difmap
_audit_creation_method SHELXL-97
_cell_angle_alpha 98.11(3)
_cell_angle_beta 108.42(3)
_cell_angle_gamma 98.77(3)
_cell_formula_units_Z 1
_cell_length_a 8.393(7)
_cell_length_b 9.843(7)
_cell_length_c 10.634(7)
_cell_measurement_reflns_used 4631
_cell_measurement_temperature 293(2)
_cell_measurement_theta_max 27.44
_cell_measurement_theta_min 3.01
_cell_volume 806.8(11)
_computing_cell_refinement 'RAPID-AUTO (Rigaku, 1998)'
_computing_data_collection 'RAPID-AUTO (Rigaku, 1998)'
_computing_data_reduction 'CrystalClear (Rigaku/MSC, 2002)'
_computing_molecular_graphics 'SHELXTL (Sheldrick, 2008)'
_computing_publication_material 'SHELXL97 (Sheldrick, 2008)'
_computing_structure_refinement 'SHELXL97 (Sheldrick, 2008)'
_computing_structure_solution 'SHELXS97 (Sheldrick, 2008)'
_diffrn_ambient_temperature 293(2)
_diffrn_measured_fraction_theta_full 0.966
_diffrn_measured_fraction_theta_max 0.966
_diffrn_measurement_device_type 'Rigaku R-AXIS RAPID'
_diffrn_measurement_method \w
_diffrn_radiation_monochromator graphite
_diffrn_radiation_source 'fine-focus sealed tube'
_diffrn_radiation_type MoK\a
_diffrn_radiation_wavelength 0.71073
_diffrn_reflns_av_R_equivalents 0.0308
_diffrn_reflns_av_sigmaI/netI 0.0492
_diffrn_reflns_limit_h_max 10
_diffrn_reflns_limit_h_min -10
_diffrn_reflns_limit_k_max 12
_diffrn_reflns_limit_k_min -12
_diffrn_reflns_limit_l_max 13
_diffrn_reflns_limit_l_min -12
_diffrn_reflns_number 6692
_diffrn_reflns_theta_full 27.45
_diffrn_reflns_theta_max 27.45
_diffrn_reflns_theta_min 3.01
_diffrn_standards_decay_% 0
_diffrn_standards_interval_count 0
_diffrn_standards_interval_time 0
_diffrn_standards_number 0
_exptl_absorpt_coefficient_mu 0.473
_exptl_absorpt_correction_T_max 0.9226
_exptl_absorpt_correction_T_min 0.8421
_exptl_absorpt_correction_type multi-scan
_exptl_absorpt_process_details '(ABSCOR; Higashi, 1995)'
_exptl_crystal_colour colourless
_exptl_crystal_density_diffrn 1.423
_exptl_crystal_density_method 'not measured'
_exptl_crystal_description block
_exptl_crystal_F_000 359
_exptl_crystal_size_max 0.38
_exptl_crystal_size_mid 0.22
_exptl_crystal_size_min 0.17
_refine_diff_density_max 0.225
_refine_diff_density_min -0.309
_refine_ls_extinction_method none
_refine_ls_goodness_of_fit_ref 1.068
_refine_ls_hydrogen_treatment constr
_refine_ls_matrix_type full
_refine_ls_number_parameters 214
_refine_ls_number_reflns 3567
_refine_ls_number_restraints 0
_refine_ls_restrained_S_all 1.068
_refine_ls_R_factor_all 0.0824
_refine_ls_R_factor_gt 0.0490
_refine_ls_shift/su_max 0.000
_refine_ls_shift/su_mean 0.000
_refine_ls_structure_factor_coef Fsqd
_refine_ls_weighting_details 'calc w=1/[\s^2^(Fo^2^)+(0.0481P)^2^+0.2405P] where P=(Fo^2^+2Fc^2^)/3'
_refine_ls_weighting_scheme calc
_refine_ls_wR_factor_gt 0.1077
_refine_ls_wR_factor_ref 0.1240
_reflns_number_gt 2387
_reflns_number_total 3567
_reflns_threshold_expression I>2\s(I)
_cod_data_source_file cv5155.cif
_cod_data_source_block global
_cod_original_cell_volume 806.8(10)
_cod_database_code 2232198

loop_
_symmetry_equiv_pos_as_xyz
'x, y, z'
'-x, -y, -z'

loop_
_atom_site_type_symbol
_atom_site_label
_atom_site_fract_x
_atom_site_fract_y
_atom_site_fract_z
_atom_site_U_iso_or_equiv
_atom_site_adp_type
_atom_site_calc_flag
_atom_site_refinement_flags
_atom_site_occupancy
_atom_site_symmetry_multiplicity
O O1 0.6014(3) 0.7225(3) 0.8857(3) 0.0887(8) Uani d . 1 1
C C1 0.3199(3) 0.0680(3) 0.6811(2) 0.0441(6) Uani d . 1 1
C C2 0.3261(4) -0.0279(3) 0.5759(3) 0.0540(7) Uani d . 1 1
H H2 0.3826 -0.1010 0.5939 0.065 Uiso calc R 1 1
C C3 0.2480(4) -0.0154(4) 0.4432(3) 0.0663(8) Uani d . 1 1
H H3 0.2505 -0.0810 0.3722 0.080 Uiso calc R 1 1
C C4 0.1670(4) 0.0941(3) 0.4168(3) 0.0610(8) Uani d . 1 1
H H4 0.1166 0.1027 0.3276 0.073 Uiso calc R 1 1
C C5 0.1594(4) 0.1912(3) 0.5202(3) 0.0511(7) Uani d . 1 1
C C6 0.2370(3) 0.1769(3) 0.6523(2) 0.0485(6) Uani d . 1 1
H H6 0.2331 0.2419 0.7232 0.058 Uiso calc R 1 1
C C7 0.0640(4) 0.3091(4) 0.4925(3) 0.0651(9) Uani d . 1 1
H H7A -0.0582 0.2696 0.4525 0.078 Uiso calc R 1 1
H H7B 0.0840 0.3715 0.5776 0.078 Uiso calc R 1 1
C C8 0.0300(4) 0.3810(3) 0.2698(3) 0.0557(7) Uani d . 1 1
H H8 -0.0755 0.3206 0.2225 0.067 Uiso calc R 1 1
C C9 0.2586(4) 0.5332(4) 0.3180(3) 0.0655(8) Uani d . 1 1
H H9 0.3438 0.6005 0.3103 0.079 Uiso calc R 1 1
C C10 0.2641(4) 0.4879(4) 0.4333(3) 0.0681(9) Uani d . 1 1
H H10 0.3512 0.5174 0.5173 0.082 Uiso calc R 1 1
C C11 0.4068(4) 0.0573(3) 0.8265(3) 0.0504(6) Uani d . 1 1
H H11A 0.3511 0.1026 0.8827 0.061 Uiso calc R 1 1
H H11B 0.3933 -0.0409 0.8329 0.061 Uiso calc R 1 1
C C12 0.6573(4) 0.2604(3) 0.9098(3) 0.0478(6) Uani d . 1 1
H H12 0.5922 0.3292 0.9070 0.057 Uiso calc R 1 1
C C13 0.8680(4) 0.1583(3) 0.9358(3) 0.0524(7) Uani d . 1 1
H H13 0.9792 0.1431 0.9551 0.063 Uiso calc R 1 1
C C14 0.7247(4) 0.0567(3) 0.8936(3) 0.0511(7) Uani d . 1 1
H H14 0.7188 -0.0397 0.8784 0.061 Uiso calc R 1 1
N N1 0.5897(3) 0.1223(2) 0.87739(19) 0.0428(5) Uani d . 1 1
N N2 0.8254(3) 0.2879(2) 0.9461(2) 0.0457(5) Uani d . 1 1
N N3 0.1169(3) 0.3907(3) 0.4016(2) 0.0530(6) Uani d . 1 1
N N4 0.1113(3) 0.4668(2) 0.2149(2) 0.0531(6) Uani d . 1 1
N N5 0.4591(3) 0.6495(3) 0.8143(3) 0.0552(6) Uani d . 1 1
O O2 0.3562(4) 0.6999(3) 0.7364(3) 0.1026(9) Uani d . 1 1
O O3 0.4241(3) 0.5255(2) 0.8242(3) 0.0767(7) Uani d . 1 1
O O4 0.8056(3) 0.5934(2) 1.0595(2) 0.0590(5) Uani d . 1 1
H H41 0.7729 0.6628 1.0273 0.089 Uiso d R 1 1
H H42 0.7398 0.5217 1.0653 0.089 Uiso d R 1 1
Mn Mn1 1.0000 0.5000 1.0000 0.04181(18) Uani d S 1 2

loop_
_atom_site_aniso_label
_atom_site_aniso_U_11
_atom_site_aniso_U_22
_atom_site_aniso_U_33
_atom_site_aniso_U_12
_atom_site_aniso_U_13
_atom_site_aniso_U_23
O1 0.0743(17) 0.0536(14) 0.117(2) 0.0082(13) 0.0038(16) 0.0225(14)
C1 0.0396(14) 0.0493(15) 0.0368(13) -0.0001(11) 0.0066(11) 0.0134(11)
C2 0.0550(17) 0.0573(18) 0.0498(15) 0.0138(14) 0.0155(14) 0.0146(13)
C3 0.079(2) 0.076(2) 0.0404(15) 0.0232(19) 0.0160(15) 0.0071(14)
C4 0.065(2) 0.081(2) 0.0344(14) 0.0198(17) 0.0108(13) 0.0167(14)
C5 0.0486(16) 0.0669(19) 0.0402(13) 0.0150(14) 0.0132(12) 0.0205(13)
C6 0.0516(16) 0.0531(16) 0.0367(13) 0.0042(13) 0.0131(12) 0.0087(11)
C7 0.066(2) 0.088(2) 0.0552(17) 0.0299(18) 0.0248(16) 0.0338(17)
C8 0.0487(16) 0.0636(19) 0.0472(15) 0.0081(14) 0.0037(13) 0.0211(13)
C9 0.0556(19) 0.072(2) 0.0518(17) -0.0038(16) 0.0010(14) 0.0159(15)
C10 0.059(2) 0.084(2) 0.0426(16) 0.0064(18) -0.0037(14) 0.0134(15)
C11 0.0515(16) 0.0490(16) 0.0394(13) -0.0061(13) 0.0056(12) 0.0140(11)
C12 0.0471(16) 0.0419(15) 0.0471(14) 0.0089(12) 0.0047(12) 0.0128(11)
C13 0.0520(17) 0.0491(17) 0.0521(15) 0.0151(14) 0.0089(13) 0.0140(13)
C14 0.0639(19) 0.0358(14) 0.0477(15) 0.0105(13) 0.0101(14) 0.0110(11)
N1 0.0467(12) 0.0379(12) 0.0332(10) -0.0003(10) 0.0026(9) 0.0102(8)
N2 0.0422(13) 0.0405(12) 0.0439(12) 0.0038(10) 0.0022(10) 0.0098(9)
N3 0.0522(14) 0.0656(16) 0.0412(12) 0.0190(12) 0.0084(11) 0.0211(11)
N4 0.0503(14) 0.0571(15) 0.0429(12) 0.0083(12) 0.0022(10) 0.0172(11)
N5 0.0592(16) 0.0522(15) 0.0580(14) 0.0208(13) 0.0195(13) 0.0157(12)
O2 0.098(2) 0.101(2) 0.0990(19) 0.0415(18) 0.0018(16) 0.0411(17)
O3 0.0809(17) 0.0468(14) 0.1141(19) 0.0123(12) 0.0465(15) 0.0250(12)
O4 0.0575(12) 0.0531(12) 0.0705(13) 0.0177(10) 0.0226(11) 0.0174(10)
Mn1 0.0392(3) 0.0404(3) 0.0387(3) 0.0059(2) 0.0039(2) 0.0101(2)

loop_
_atom_type_symbol
_atom_type_description
_atom_type_scat_dispersion_real
_atom_type_scat_dispersion_imag
_atom_type_scat_source
C C 0.0033 0.0016 'International Tables Vol C Tables 4.2.6.8 and 6.1.1.4'
H H 0.0000 0.0000 'International Tables Vol C Tables 4.2.6.8 and 6.1.1.4'
N N 0.0061 0.0033 'International Tables Vol C Tables 4.2.6.8 and 6.1.1.4'
O O 0.0106 0.0060 'International Tables Vol C Tables 4.2.6.8 and 6.1.1.4'
Mn Mn 0.3368 0.7283 'International Tables Vol C Tables 4.2.6.8 and 6.1.1.4'

loop_
_geom_angle_atom_site_label_1
_geom_angle_atom_site_label_2
_geom_angle_atom_site_label_3
_geom_angle_site_symmetry_1
_geom_angle_site_symmetry_3
_geom_angle
C2 C1 C6 . . 119.1(2)
C2 C1 C11 . . 120.7(2)
C6 C1 C11 . . 120.2(2)
C1 C2 C3 . . 120.0(3)
C1 C2 H2 . . 120.0
C3 C2 H2 . . 120.0
C4 C3 C2 . . 120.0(3)
C4 C3 H3 . . 120.0
C2 C3 H3 . . 120.0
C3 C4 C5 . . 121.0(3)
C3 C4 H4 . . 119.5
C5 C4 H4 . . 119.5
C4 C5 C6 . . 118.4(3)
C4 C5 C7 . . 121.6(2)
C6 C5 C7 . . 120.0(3)
C1 C6 C5 . . 121.5(2)
C1 C6 H6 . . 119.2
C5 C6 H6 . . 119.2
N3 C7 C5 . . 112.9(2)
N3 C7 H7A . . 109.0
C5 C7 H7A . . 109.0
N3 C7 H7B . . 109.0
C5 C7 H7B . . 109.0
H7A C7 H7B . . 107.8
N4 C8 N3 . . 112.3(3)
N4 C8 H8 . . 123.8
N3 C8 H8 . . 123.8
C10 C9 N4 . . 110.8(3)
C10 C9 H9 . . 124.6
N4 C9 H9 . . 124.6
C9 C10 N3 . . 106.0(3)
C9 C10 H10 . . 127.0
N3 C10 H10 . . 127.0
N1 C11 C1 . . 112.2(2)
N1 C11 H11A . . 109.2
C1 C11 H11A . . 109.2
N1 C11 H11B . . 109.2
C1 C11 H11B . . 109.2
H11A C11 H11B . . 107.9
N2 C12 N1 . . 112.6(2)
N2 C12 H12 . . 123.7
N1 C12 H12 . . 123.7
C14 C13 N2 . . 109.9(3)
C14 C13 H13 . . 125.1
N2 C13 H13 . . 125.1
C13 C14 N1 . . 106.7(2)
C13 C14 H14 . . 126.6
N1 C14 H14 . . 126.6
C12 N1 C14 . . 106.3(2)
C12 N1 C11 . . 126.1(2)
C14 N1 C11 . . 127.5(2)
C12 N2 C13 . . 104.6(2)
C12 N2 Mn1 . . 127.07(18)
C13 N2 Mn1 . . 128.24(19)
C8 N3 C10 . . 106.6(2)
C8 N3 C7 . . 126.4(3)
C10 N3 C7 . . 126.9(2)
C8 N4 C9 . . 104.3(2)
C8 N4 Mn1 . 1_454 124.1(2)
C9 N4 Mn1 . 1_454 131.3(2)
O2 N5 O1 . . 119.9(3)
O2 N5 O3 . . 121.1(3)
O1 N5 O3 . . 119.0(3)
Mn1 O4 H41 . . 119.7
Mn1 O4 H42 . . 102.0
H41 O4 H42 . . 125.4
O4 Mn1 O4 2_767 . 180.0000(10)
O4 Mn1 N2 2_767 . 90.62(9)
O4 Mn1 N2 . . 89.38(9)
O4 Mn1 N2 2_767 2_767 89.38(9)
O4 Mn1 N2 . 2_767 90.62(9)
N2 Mn1 N2 . 2_767 180.00(11)
O4 Mn1 N4 2_767 1_656 91.51(9)
O4 Mn1 N4 . 1_656 88.49(9)
N2 Mn1 N4 . 1_656 88.86(9)
N2 Mn1 N4 2_767 1_656 91.14(9)
O4 Mn1 N4 2_767 2_666 88.49(9)
O4 Mn1 N4 . 2_666 91.51(9)
N2 Mn1 N4 . 2_666 91.14(9)
N2 Mn1 N4 2_767 2_666 88.86(9)
N4 Mn1 N4 1_656 2_666 180.0000(10)

loop_
_geom_bond_atom_site_label_1
_geom_bond_atom_site_label_2
_geom_bond_site_symmetry_2
_geom_bond_distance
O1 N5 . 1.237(4)
C1 C2 . 1.377(4)
C1 C6 . 1.383(4)
C1 C11 . 1.513(3)
C2 C3 . 1.387(4)
C2 H2 . 0.9300
C3 C4 . 1.375(4)
C3 H3 . 0.9300
C4 C5 . 1.376(4)
C4 H4 . 0.9300
C5 C6 . 1.387(4)
C5 C7 . 1.518(4)
C6 H6 . 0.9300
C7 N3 . 1.469(3)
C7 H7A . 0.9700
C7 H7B . 0.9700
C8 N4 . 1.317(4)
C8 N3 . 1.342(3)
C8 H8 . 0.9300
C9 C10 . 1.352(4)
C9 N4 . 1.361(4)
C9 H9 . 0.9300
C10 N3 . 1.357(4)
C10 H10 . 0.9300
C11 N1 . 1.462(4)
C11 H11A . 0.9700
C11 H11B . 0.9700
C12 N2 . 1.313(3)
C12 N1 . 1.340(3)
C12 H12 . 0.9300
C13 C14 . 1.347(4)
C13 N2 . 1.376(3)
C13 H13 . 0.9300
C14 N1 . 1.364(3)
C14 H14 . 0.9300
N2 Mn1 . 2.243(3)
N4 Mn1 1_454 2.270(2)
N5 O2 . 1.214(3)
N5 O3 . 1.238(3)
O4 Mn1 . 2.203(2)
O4 H41 . 0.8499
O4 H42 . 0.8501
Mn1 O4 2_767 2.203(2)
Mn1 N2 2_767 2.243(3)
Mn1 N4 1_656 2.270(2)
Mn1 N4 2_666 2.270(2)

loop_
_geom_hbond_atom_site_label_D
_geom_hbond_atom_site_label_H
_geom_hbond_atom_site_label_A
_geom_hbond_site_symmetry_A
_geom_hbond_distance_DH
_geom_hbond_distance_HA
_geom_hbond_distance_DA
_geom_hbond_angle_DHA
O4 H41 O1 . 0.85 1.96 2.701(3) 145.7
O4 H42 O3 2_667 0.85 2.11 2.800(3) 137.6
